data_2022562
loop_
_publ_author_name
'Broadhurst, Edward T.'
'Wilson, Cameron J. G.'
'Zissimou, Georgia A.'
'Nudelman, Fabio'
'Constantinides, Christos P.'
'Koutentis, Panayiotis A.'
'Parsons, Simon'

_publ_section_title
;
 A first-order phase transition in Blatter's radical at high pressure
;
_journal_issue 2
_journal_name_full 'Acta Crystallographica Section B Structural Science, Crystal Engineering and Materials'
_journal_paper_doi 10.1107/S2052520622000191
_journal_volume 78
_journal_year 2022
_chemical_formula_moiety 'C19 H14 N3'
_chemical_formula_sum 'C19 H14 N3'
_chemical_formula_weight 284.33
_chemical_name_systematic 1,3-Diphenyl-1,2,4-benzotriazin-4(1H)-yl
_space_group_crystal_system monoclinic
_space_group_IT_number 14
_space_group_name_Hall '-P 2yn'
_space_group_name_H-M_alt 'P 1 21/n 1'
_atom_sites_solution_hydrogens geom
_atom_sites_solution_primary dual
_audit_creation_date 2021-04-28
_audit_creation_method
;
Olex2 1.3
(compiled 2020.11.12 svn.r5f609507 for OlexSys, GUI svn.r6272)
;
_cell_angle_alpha 90
_cell_angle_beta 100.029(7)
_cell_angle_gamma 90
_cell_formula_units_Z 4
_cell_length_a 10.0326(6)
_cell_length_b 6.0553(4)
_cell_length_c 18.571(3)
_cell_measurement_reflns_used 2046
_cell_measurement_temperature 290.5
_cell_measurement_theta_max 25.797
_cell_measurement_theta_min 3.545
_cell_volume 1111.0(2)
_computing_cell_refinement 'SAINT V8.40A (Bruker, 2019)'
_computing_data_reduction 'SAINT V8.40A (Bruker, 2019)'
_computing_molecular_graphics 'Olex2 1.3 (Dolomanov et al., 2009)'
_computing_publication_material 'Olex2 1.3 (Dolomanov et al., 2009)'
_computing_structure_refinement 'XL  (Sheldrick, 2008)'
_computing_structure_solution 'SHELXT 2014/5 (Sheldrick, 2014)'
_diffrn_ambient_temperature 290.5
_diffrn_detector 'Bruker APEX2 area detector'
_diffrn_detector_area_resol_mean 7.9
_diffrn_detector_type 'CCD area detector'
_diffrn_measured_fraction_theta_full 0.347
_diffrn_measured_fraction_theta_max 0.330
_diffrn_measurement_device 'three-circle diffractometer'
_diffrn_measurement_device_type 'Bruker SMART APEX2 area detector'
_diffrn_measurement_method '\w and \f scans'
_diffrn_radiation_monochromator 'mirror optics'
_diffrn_radiation_probe x-ray
_diffrn_radiation_type MoK\a
_diffrn_radiation_wavelength 0.71073
_diffrn_reflns_av_R_equivalents 0.0428
_diffrn_reflns_av_unetI/netI 0.0340
_diffrn_reflns_Laue_measured_fraction_full 0.347
_diffrn_reflns_Laue_measured_fraction_max 0.330
_diffrn_reflns_limit_h_max 12
_diffrn_reflns_limit_h_min -12
_diffrn_reflns_limit_k_max 7
_diffrn_reflns_limit_k_min -7
_diffrn_reflns_limit_l_max 7
_diffrn_reflns_limit_l_min -7
_diffrn_reflns_number 6150
_diffrn_reflns_point_group_measured_fraction_full 0.347
_diffrn_reflns_point_group_measured_fraction_max 0.330
_diffrn_reflns_theta_full 25.242
_diffrn_reflns_theta_max 26.289
_diffrn_reflns_theta_min 2.166
_diffrn_source 'microfocus sealed X-ray tube'
_diffrn_source_current 1.4
_diffrn_source_power 0.07
_diffrn_source_type 'Incoatec I\ms'
_diffrn_source_voltage 50.0
_diffrn_standards_number 0
_exptl_absorpt_coefficient_mu 0.103
_exptl_absorpt_correction_T_max 0.7454
_exptl_absorpt_correction_T_min 0.6387
_exptl_absorpt_correction_type multi-scan
_exptl_absorpt_process_details
;
SADABS-2016/2 (Bruker,2016/2) was used for absorption correction.
wR2(int) was 0.0995 before and 0.0536 after correction.
The Ratio of minimum to maximum transmission is 0.8569.
The \l/2 correction factor is Not present.
;
_exptl_crystal_colour 'clear dark brown'
_exptl_crystal_colour_lustre clear
_exptl_crystal_colour_modifier dark
_exptl_crystal_colour_primary brown
_exptl_crystal_density_diffrn 1.700
_exptl_crystal_description block
_exptl_crystal_F_000 596
_exptl_crystal_preparation 'As received'
_exptl_crystal_size_max 0.16
_exptl_crystal_size_mid 0.14
_exptl_crystal_size_min 0.09
_refine_diff_density_max 0.122
_refine_diff_density_min -0.152
_refine_diff_density_rms 0.030
_refine_ls_extinction_method none
_refine_ls_goodness_of_fit_ref 1.092
_refine_ls_hydrogen_treatment constr
_refine_ls_matrix_type full
_refine_ls_number_parameters 199
_refine_ls_number_reflns 748
_refine_ls_number_restraints 231
_refine_ls_restrained_S_all 0.944
_refine_ls_R_factor_all 0.0621
_refine_ls_R_factor_gt 0.0366
_refine_ls_shift/su_max 0.000
_refine_ls_shift/su_mean 0.000
_refine_ls_structure_factor_coef Fsqd
_refine_ls_weighting_details 'w=1/[\s^2^(Fo^2^)+(0.0612P)^2^+0.1943P] where P=(Fo^2^+2Fc^2^)/3'
_refine_ls_weighting_scheme calc
_refine_ls_wR_factor_gt 0.0880
_refine_ls_wR_factor_ref 0.1024
_reflns_Friedel_coverage 0.000
_reflns_number_gt 537
_reflns_number_total 748
_reflns_threshold_expression 'I > 2\s(I)'
_cod_data_source_file um5054sup1.cif
_cod_data_source_block mo_sp20048_0m_5p3456GPa
_cod_original_cell_volume 1110.93(19)
_cod_database_code 2022562
_shelx_shelxl_version_number 2018/3
_shelx_space_group_comment
;
The symmetry employed for this shelxl refinement is uniquely defined
by the following loop, which should always be used as a source of
symmetry information in preference to the above space-group names.
They are only intended as comments.
;
_shelx_estimated_absorpt_t_max 0.991
_shelx_estimated_absorpt_t_min 0.984
_olex2_refinement_description
;
1. Fixed Uiso
 At 1.2 times of:
  All C(H) groups
2. Restrained distances
 N2-N1
 1.361 with sigma of 0.01
 C3-N1
 1.401 with sigma of 0.01
 C3-N2
 2.417 with sigma of 0.03
 C14-N1
 1.427 with sigma of 0.01
 C14-N2
 2.342 with sigma of 0.03
 C14-C3
 2.488 with sigma of 0.03
 C1-N2
 1.336 with sigma of 0.01
 C1-N1
 2.289 with sigma of 0.03
 N3-C1
 1.325 with sigma of 0.01
 N3-N2
 2.388 with sigma of 0.03
 C8-C1
 1.489 with sigma of 0.01
 C8-N2
 2.375 with sigma of 0.03
 C8-N3
 2.413 with sigma of 0.03
 C2-N3
 1.375 with sigma of 0.01
 C2-C1
 2.287 with sigma of 0.03
 C7-C2
 1.392 with sigma of 0.01
 C7-N3
 2.395 with sigma of 0.03
 C3-C2
 1.408 with sigma of 0.01
 C3-N3
 2.434 with sigma of 0.03
 C3-C7
 2.401 with sigma of 0.03
 C6-C7
 1.372 with sigma of 0.01
 C6-C2
 2.411 with sigma of 0.03
 C5-C6
 1.389 with sigma of 0.01
 C5-C7
 2.386 with sigma of 0.03
 C4-C5
 1.375 with sigma of 0.01
 C4-C6
 2.404 with sigma of 0.03
 C3-C4
 1.39 with sigma of 0.01
 C3-C5
 2.388 with sigma of 0.03
 C19-C14
 1.374 with sigma of 0.01
 C19-N1
 2.43 with sigma of 0.03
 C15-C14
 1.374 with sigma of 0.01
 C15-N1
 2.415 with sigma of 0.03
 C15-C19
 2.385 with sigma of 0.03
 C18-C19
 1.384 with sigma of 0.01
 C18-C14
 2.381 with sigma of 0.03
 C17-C18
 1.356 with sigma of 0.01
 C17-C19
 2.382 with sigma of 0.03
 C16-C17
 1.374 with sigma of 0.01
 C16-C18
 2.361 with sigma of 0.03
 C15-C16
 1.387 with sigma of 0.01
 C15-C17
 2.396 with sigma of 0.03
 C9-C8
 1.393 with sigma of 0.01
 C9-C1
 2.488 with sigma of 0.03
 C13-C8
 1.379 with sigma of 0.01
 C13-C1
 2.511 with sigma of 0.03
 C13-C9
 2.384 with sigma of 0.03
 C10-C9
 1.383 with sigma of 0.01
 C10-C8
 2.403 with sigma of 0.03
 C11-C10
 1.362 with sigma of 0.01
 C11-C9
 2.388 with sigma of 0.03
 C12-C11
 1.373 with sigma of 0.01
 C12-C10
 2.365 with sigma of 0.03
 C13-C12
 1.379 with sigma of 0.01
 C13-C11
 2.387 with sigma of 0.03
3. Rigid body (RIGU) restrains
 All non-hydrogen atoms
 with sigma for 1-2 distances of 0.004 and sigma for 1-3 distances of 0.004
4.a Aromatic/amide H refined with riding coordinates:
 C7(H7), C6(H6), C5(H5), C4(H4), C19(H19), C18(H18), C17(H17), C16(H16),
 C15(H15), C9(H9), C10(H10), C11(H11), C12(H12), C13(H13)
;
_olex2_exptl_crystal_mounting_method 'Merrill Bassett diamond anvil cell'
_olex2_submission_original_sample_id SP20048
_olex2_submission_special_instructions 'No special instructions were received'

loop_
_space_group_symop_operation_xyz
'x, y, z'
'-x+1/2, y+1/2, -z+1/2'
'-x, -y, -z'
'x-1/2, -y-1/2, z-1/2'

loop_
_atom_site_label
_atom_site_type_symbol
_atom_site_fract_x
_atom_site_fract_y
_atom_site_fract_z
_atom_site_U_iso_or_equiv
_atom_site_adp_type
_atom_site_occupancy
_atom_site_site_symmetry_order
_atom_site_calc_flag
_atom_site_refinement_flags_posn
_atom_site_refinement_flags_adp
_atom_site_refinement_flags_occupancy
_atom_site_disorder_assembly
_atom_site_disorder_group
N1 N 0.4747(3) 0.6730(4) 0.6663(4) 0.032(4) Uani 1 1 d D . . . .
N2 N 0.4441(3) 0.6560(4) 0.7347(4) 0.032(4) Uani 1 1 d D . . . .
N3 N 0.2092(3) 0.6513(4) 0.6816(5) 0.031(4) Uani 1 1 d D . . . .
C1 C 0.3109(4) 0.6515(5) 0.7367(5) 0.025(4) Uani 1 1 d D . . . .
C2 C 0.2421(4) 0.6592(5) 0.6129(5) 0.028(4) Uani 1 1 d D . . . .
C7 C 0.1426(4) 0.6475(5) 0.5516(5) 0.029(4) Uani 1 1 d D . . . .
H7 H 0.052453 0.636705 0.557170 0.035 Uiso 1 1 calc R U . . .
C6 C 0.1740(3) 0.6514(5) 0.4827(5) 0.032(4) Uani 1 1 d D . . . .
H6 H 0.105486 0.640807 0.442052 0.038 Uiso 1 1 calc R U . . .
C5 C 0.3091(3) 0.6713(4) 0.4731(5) 0.032(4) Uani 1 1 d D . . . .
H5 H 0.330092 0.675794 0.426325 0.038 Uiso 1 1 calc R U . . .
C4 C 0.4101(4) 0.6841(6) 0.5330(5) 0.032(4) Uani 1 1 d D . . . .
H4 H 0.499771 0.697537 0.526873 0.038 Uiso 1 1 calc R U . . .
C3 C 0.3790(4) 0.6771(5) 0.6023(5) 0.030(4) Uani 1 1 d D . . . .
C14 C 0.6173(2) 0.6826(4) 0.6646(4) 0.025(4) Uani 1 1 d D . . . .
C19 C 0.6680(3) 0.8598(4) 0.6325(4) 0.032(5) Uani 1 1 d D . . . .
H19 H 0.610407 0.971326 0.611430 0.038 Uiso 1 1 calc R U . . .
C18 C 0.8045(3) 0.8720(5) 0.6317(5) 0.035(6) Uani 1 1 d D . . . .
H18 H 0.839571 0.993269 0.610581 0.042 Uiso 1 1 calc R U . . .
C17 C 0.8883(3) 0.7078(5) 0.6617(4) 0.038(5) Uani 1 1 d D . . . .
H17 H 0.980488 0.716673 0.660689 0.046 Uiso 1 1 calc R U . . .
C16 C 0.8376(3) 0.5281(5) 0.6935(5) 0.033(5) Uani 1 1 d D . . . .
H16 H 0.895436 0.415210 0.713329 0.040 Uiso 1 1 calc R U . . .
C15 C 0.7007(3) 0.5152(4) 0.6959(4) 0.033(5) Uani 1 1 d D . . . .
H15 H 0.665785 0.396088 0.718228 0.039 Uiso 1 1 calc R U . . .
C8 C 0.2786(4) 0.6527(5) 0.8111(5) 0.026(4) Uani 1 1 d D . . . .
C9 C 0.1434(3) 0.6759(5) 0.8198(5) 0.030(4) Uani 1 1 d D . . . .
H9 H 0.074086 0.680775 0.779456 0.036 Uiso 1 1 calc R U . . .
C10 C 0.1159(4) 0.6914(5) 0.8899(4) 0.031(4) Uani 1 1 d D . . . .
H10 H 0.027105 0.715499 0.896116 0.037 Uiso 1 1 calc R U . . .
C11 C 0.2146(3) 0.6725(4) 0.9506(5) 0.035(4) Uani 1 1 d D . . . .
H11 H 0.192095 0.678390 0.997075 0.042 Uiso 1 1 calc R U . . .
C12 C 0.3482(4) 0.6446(5) 0.9423(5) 0.033(4) Uani 1 1 d D . . . .
H12 H 0.416358 0.629481 0.982931 0.039 Uiso 1 1 calc R U . . .
C13 C 0.3781(4) 0.6397(5) 0.8725(5) 0.030(4) Uani 1 1 d D . . . .
H13 H 0.468026 0.627187 0.866690 0.036 Uiso 1 1 calc R U . . .

loop_
_atom_site_aniso_label
_atom_site_aniso_U_11
_atom_site_aniso_U_22
_atom_site_aniso_U_33
_atom_site_aniso_U_23
_atom_site_aniso_U_13
_atom_site_aniso_U_12
N1 0.0164(16) 0.0254(12) 0.057(12) -0.001(3) 0.016(3) 0.0001(11)
N2 0.0184(16) 0.0249(12) 0.056(12) -0.002(3) 0.016(3) -0.0014(10)
N3 0.0169(18) 0.0198(12) 0.054(12) -0.003(3) 0.001(3) 0.0006(11)
C1 0.0144(17) 0.0143(12) 0.046(12) -0.002(3) 0.008(3) 0.0005(12)
C2 0.018(2) 0.0146(13) 0.052(13) 0.000(4) 0.005(4) 0.0019(13)
C7 0.0147(18) 0.0219(14) 0.049(13) 0.001(3) 0.004(3) 0.0020(12)
C6 0.023(2) 0.0222(14) 0.050(13) -0.003(4) 0.005(4) -0.0011(13)
C5 0.0248(17) 0.0224(14) 0.049(13) 0.000(3) 0.009(3) 0.0004(11)
C4 0.0202(19) 0.0236(13) 0.054(12) -0.003(4) 0.012(4) -0.0013(13)
C3 0.0181(19) 0.0152(13) 0.056(12) 0.001(4) 0.007(4) 0.0017(13)
C14 0.0142(13) 0.0266(13) 0.037(13) 0.000(2) 0.008(3) -0.0011(10)
C19 0.0215(16) 0.0313(15) 0.041(17) 0.003(2) 0.003(4) -0.0013(11)
C18 0.0231(16) 0.0474(18) 0.036(19) 0.005(3) 0.011(4) -0.0082(12)
C17 0.0152(15) 0.057(2) 0.043(17) -0.001(3) 0.005(4) 0.0011(13)
C16 0.0259(16) 0.0452(18) 0.027(17) 0.001(3) -0.003(4) 0.0151(13)
C15 0.0252(15) 0.0319(16) 0.041(16) 0.000(3) 0.007(3) 0.0035(11)
C8 0.0164(19) 0.0153(12) 0.050(12) -0.004(3) 0.012(4) -0.0016(12)
C9 0.0195(19) 0.0176(13) 0.054(14) -0.003(4) 0.010(4) -0.0012(12)
C10 0.0209(18) 0.0184(14) 0.057(14) -0.004(3) 0.014(4) -0.0026(13)
C11 0.0292(18) 0.0197(13) 0.058(14) 0.002(3) 0.012(4) -0.0027(12)
C12 0.028(2) 0.0212(14) 0.050(13) -0.002(4) 0.008(4) -0.0005(13)
C13 0.0184(18) 0.0197(13) 0.052(13) -0.003(3) 0.009(3) 0.0014(13)

loop_
_atom_type_symbol
_atom_type_description
_atom_type_scat_dispersion_real
_atom_type_scat_dispersion_imag
_atom_type_scat_source
C C 0.0033 0.0016 'International Tables Vol C Tables 4.2.6.8 and 6.1.1.4'
H H 0.0000 0.0000 'International Tables Vol C Tables 4.2.6.8 and 6.1.1.4'
N N 0.0061 0.0033 'International Tables Vol C Tables 4.2.6.8 and 6.1.1.4'

loop_
_geom_angle_atom_site_label_1
_geom_angle_atom_site_label_2
_geom_angle_atom_site_label_3
_geom_angle
_geom_angle_site_symmetry_1
_geom_angle_site_symmetry_3
_geom_angle_publ_flag
N2 N1 C3 124.3(4) . . ?
N2 N1 C14 114.3(6) . . ?
C3 N1 C14 121.4(6) . . ?
C1 N2 N1 114.5(6) . . ?
C1 N3 C2 116.3(4) . . ?
N2 C1 C8 114.1(6) . . ?
N3 C1 N2 128.4(7) . . ?
N3 C1 C8 117.5(4) . . ?
N3 C2 C7 120.5(4) . . ?
N3 C2 C3 121.6(6) . . ?
C7 C2 C3 117.9(7) . . ?
C2 C7 H7 119.4 . . ?
C6 C7 C2 121.2(4) . . ?
C6 C7 H7 119.4 . . ?
C7 C6 H6 119.9 . . ?
C7 C6 C5 120.2(6) . . ?
C5 C6 H6 119.9 . . ?
C6 C5 H5 120.1 . . ?
C4 C5 C6 119.8(7) . . ?
C4 C5 H5 120.1 . . ?
C5 C4 H4 120.0 . . ?
C5 C4 C3 120.1(4) . . ?
C3 C4 H4 120.0 . . ?
N1 C3 C2 114.8(6) . . ?
C4 C3 N1 124.3(4) . . ?
C4 C3 C2 120.8(6) . . ?
C19 C14 N1 119.2(3) . . ?
C19 C14 C15 121.2(2) . . ?
C15 C14 N1 119.6(3) . . ?
C14 C19 H19 120.2 . . ?
C14 C19 C18 119.6(3) . . ?
C18 C19 H19 120.2 . . ?
C19 C18 H18 119.9 . . ?
C17 C18 C19 120.2(4) . . ?
C17 C18 H18 119.9 . . ?
C18 C17 H17 119.8 . . ?
C18 C17 C16 120.4(3) . . ?
C16 C17 H17 119.8 . . ?
C17 C16 H16 120.0 . . ?
C17 C16 C15 120.1(3) . . ?
C15 C16 H16 120.0 . . ?
C14 C15 C16 118.5(4) . . ?
C14 C15 H15 120.7 . . ?
C16 C15 H15 120.7 . . ?
C9 C8 C1 119.0(6) . . ?
C13 C8 C1 121.9(4) . . ?
C13 C8 C9 119.1(7) . . ?
C8 C9 H9 120.9 . . ?
C10 C9 C8 118.2(6) . . ?
C10 C9 H9 120.9 . . ?
C9 C10 H10 118.8 . . ?
C11 C10 C9 122.4(4) . . ?
C11 C10 H10 118.8 . . ?
C10 C11 H11 120.2 . . ?
C10 C11 C12 119.5(7) . . ?
C12 C11 H11 120.2 . . ?
C11 C12 H12 120.7 . . ?
C13 C12 C11 118.6(6) . . ?
C13 C12 H12 120.7 . . ?
C8 C13 H13 119.0 . . ?
C12 C13 C8 122.0(4) . . ?
C12 C13 H13 119.0 . . ?

loop_
_geom_bond_atom_site_label_1
_geom_bond_atom_site_label_2
_geom_bond_distance
_geom_bond_site_symmetry_2
_geom_bond_publ_flag
N1 N2 1.361(8) . ?
N1 C3 1.392(8) . ?
N1 C14 1.438(4) . ?
N2 C1 1.344(4) . ?
N3 C1 1.313(7) . ?
N3 C2 1.374(8) . ?
C1 C8 1.473(8) . ?
C2 C7 1.379(8) . ?
C2 C3 1.425(5) . ?
C7 H7 0.9300 . ?
C7 C6 1.372(9) . ?
C6 H6 0.9300 . ?
C6 C5 1.402(5) . ?
C5 H5 0.9300 . ?
C5 C4 1.370(7) . ?
C4 H4 0.9300 . ?
C4 C3 1.376(8) . ?
C14 C19 1.367(5) . ?
C14 C15 1.377(5) . ?
C19 H19 0.9300 . ?
C19 C18 1.374(4) . ?
C18 H18 0.9300 . ?
C18 C17 1.357(5) . ?
C17 H17 0.9300 . ?
C17 C16 1.377(5) . ?
C16 H16 0.9300 . ?
C16 C15 1.385(4) . ?
C15 H15 0.9300 . ?
C8 C9 1.401(5) . ?
C8 C13 1.381(8) . ?
C9 H9 0.9300 . ?
C9 C10 1.379(8) . ?
C10 H10 0.9300 . ?
C10 C11 1.370(8) . ?
C11 H11 0.9300 . ?
C11 C12 1.386(5) . ?
C12 H12 0.9300 . ?
C12 C13 1.381(9) . ?
C13 H13 0.9300 . ?

loop_
_geom_torsion_atom_site_label_1
_geom_torsion_atom_site_label_2
_geom_torsion_atom_site_label_3
_geom_torsion_atom_site_label_4
_geom_torsion
_geom_torsion_site_symmetry_1
_geom_torsion_site_symmetry_2
_geom_torsion_site_symmetry_3
_geom_torsion_site_symmetry_4
_geom_torsion_publ_flag
N1 N2 C1 N3 3.4(5) . . . . ?
N1 N2 C1 C8 -174.9(3) . . . . ?
N1 C14 C19 C18 178.9(6) . . . . ?
N1 C14 C15 C16 180.0(6) . . . . ?
N2 N1 C3 C2 -0.7(5) . . . . ?
N2 N1 C3 C4 -176.9(3) . . . . ?
N2 N1 C14 C19 -122.4(6) . . . . ?
N2 N1 C14 C15 56.8(6) . . . . ?
N2 C1 C8 C9 172.2(2) . . . . ?
N2 C1 C8 C13 -5.5(5) . . . . ?
N3 C1 C8 C9 -6.3(4) . . . . ?
N3 C1 C8 C13 176.1(2) . . . . ?
N3 C2 C7 C6 -178.9(3) . . . . ?
N3 C2 C3 N1 3.4(5) . . . . ?
N3 C2 C3 C4 179.8(4) . . . . ?
C1 N3 C2 C7 176.4(2) . . . . ?
C1 N3 C2 C3 -2.8(5) . . . . ?
C1 C8 C9 C10 -175.8(3) . . . . ?
C1 C8 C13 C12 178.9(3) . . . . ?
C2 N3 C1 N2 -0.8(5) . . . . ?
C2 N3 C1 C8 177.4(3) . . . . ?
C2 C7 C6 C5 -1.1(6) . . . . ?
C7 C2 C3 N1 -175.8(3) . . . . ?
C7 C2 C3 C4 0.5(5) . . . . ?
C7 C6 C5 C4 0.8(5) . . . . ?
C6 C5 C4 C3 0.1(5) . . . . ?
C5 C4 C3 N1 175.2(2) . . . . ?
C5 C4 C3 C2 -0.8(6) . . . . ?
C3 N1 N2 C1 -2.5(5) . . . . ?
C3 N1 C14 C19 58.8(6) . . . . ?
C3 N1 C14 C15 -122.1(6) . . . . ?
C3 C2 C7 C6 0.4(5) . . . . ?
C14 N1 N2 C1 178.75(19) . . . . ?
C14 N1 C3 C2 178.1(3) . . . . ?
C14 N1 C3 C4 1.8(6) . . . . ?
C14 C19 C18 C17 0.9(10) . . . . ?
C19 C14 C15 C16 -0.9(10) . . . . ?
C19 C18 C17 C16 -0.4(10) . . . . ?
C18 C17 C16 C15 -0.8(10) . . . . ?
C17 C16 C15 C14 1.4(10) . . . . ?
C15 C14 C19 C18 -0.2(10) . . . . ?
C8 C9 C10 C11 -3.7(6) . . . . ?
C9 C8 C13 C12 1.3(5) . . . . ?
C9 C10 C11 C12 2.3(5) . . . . ?
C10 C11 C12 C13 0.9(5) . . . . ?
C11 C12 C13 C8 -2.7(6) . . . . ?
C13 C8 C9 C10 1.9(5) . . . . ?

_cod_database_fobs_code 2022562
